data_8103409
loop_
_publ_author_name
'Jansen, M.'
'Bortz, M.'
'Heidebrecht, K.'

_publ_section_title
;
 Ag5 Pb2 O6, eine weitere subvalente Verbindung des Silbers und
 Neubestimmung der Kristallstruktur von Ag2 Pb O2
;
_journal_name_full 'Zeitschrift fuer Kristallographie (149,1979-)'
_journal_page_first 147
_journal_page_last 149
_journal_volume 186
_journal_year 1989
_chemical_formula_sum 'Ag5 O6 Pb2'
_chemical_name_systematic 'Ag5 Pb2 O6'
_space_group_IT_number 162
_symmetry_space_group_name_Hall '-P 3 2'
_symmetry_space_group_name_H-M 'P -3 1 m'
_cell_angle_alpha 90
_cell_angle_beta 90
_cell_angle_gamma 120
_cell_formula_units_Z 1
_cell_length_a 5.9324
_cell_length_b 5.9324
_cell_length_c 6.4105
_cell_volume 195.381
_citation_journal_id_ASTM ZEKRDZ
_cod_data_source_file silver3-x_216.cif
_cod_data_source_block Ag5O6Pb2
_cod_original_cell_volume 195.3815
_cod_database_code 8103409

loop_
_symmetry_equiv_pos_as_xyz
x,y,z
-y,x-y,z
-x+y,-x,z
-y,-x,-z
x,x-y,-z
-x+y,y,-z
-x,-y,-z
y,-x+y,-z
x-y,x,-z
y,x,z
-x,-x+y,z
x-y,-y,z

loop_
_atom_site_label
_atom_site_type_symbol
_atom_site_fract_x
_atom_site_fract_y
_atom_site_fract_z
_atom_site_occupancy
_atom_site_U_iso_or_equiv
Ag2 Ag 0.5 0 0 1 0.0
O1 O-2 0.378 0 0.686 1 0.0
Ag1 Ag 0 0 0.2408 1 0.0
Pb1 Pb+4 0.6667 0.3333 0.5 1 0.0
